data_1100960
loop_
_publ_author_name
'Eric J. Hawrelak'
'Wesley H. Bernskoetter'
'Emil Lobkovsky'
'Gordon T. Yee'
'Eckhard Bill'
'Paul J. Chirik'

_publ_section_title
;
Square Planar vs Tetrahedral Geometry in Four Coordinate Iron(II) Complexes
;
_journal_name_full 'Inorganic Chemistry'
_journal_page_first 3103
_journal_page_last 3111
_journal_paper_doi 10.1021/ic048202+
_journal_volume 44
_journal_year 2005
_chemical_formula_sum 'C38 H52 Fe P2'
_chemical_formula_weight 626.59
_space_group_IT_number 14
_symmetry_cell_setting monoclinic
_symmetry_space_group_name_Hall '-P 2yn'
_symmetry_space_group_name_H-M 'P 1 21/n 1'
_atom_sites_solution_hydrogens mixed
_atom_sites_solution_primary direct
_atom_sites_solution_secondary difmap
_cell_angle_alpha 90.0000(18)
_cell_angle_beta 106.9498(18)
_cell_angle_gamma 90.0000(19)
_cell_formula_units_Z 2
_cell_length_a 10.6501(7)
_cell_length_b 9.2391(6)
_cell_length_c 18.1650(12)
_cell_measurement_reflns_used ?
_cell_measurement_temperature 173(2)
_cell_measurement_theta_max ?
_cell_measurement_theta_min ?
_cell_volume 1709.74(19)
_diffrn_ambient_temperature 173(2)
_diffrn_detector_area_resol_mean ?
_diffrn_measurement_device_type 'Bruker 1K CCD area detector'
_diffrn_measurement_method '0.3 deg. omega scans'
_diffrn_radiation_monochromator graphite
_diffrn_radiation_source 'fine-focus sealed tube'
_diffrn_radiation_type MoK\a
_diffrn_radiation_wavelength 0.71073
_diffrn_reflns_av_R_equivalents 0.0425
_diffrn_reflns_av_sigmaI/netI 0.0658
_diffrn_reflns_limit_h_max 14
_diffrn_reflns_limit_h_min -14
_diffrn_reflns_limit_k_max 12
_diffrn_reflns_limit_k_min -9
_diffrn_reflns_limit_l_max 23
_diffrn_reflns_limit_l_min -22
_diffrn_reflns_number 11055
_diffrn_reflns_theta_max 29.12
_diffrn_reflns_theta_min 2.34
_diffrn_standards_decay_% ?
_diffrn_standards_interval_count ?
_diffrn_standards_interval_time ?
_diffrn_standards_number ?
_exptl_absorpt_coefficient_mu 0.559
_exptl_absorpt_correction_T_max 0.9726
_exptl_absorpt_correction_T_min 0.8073
_exptl_absorpt_correction_type SADABS
_exptl_absorpt_process_details ?
_exptl_crystal_colour yellow
_exptl_crystal_density_diffrn 1.217
_exptl_crystal_density_meas ?
_exptl_crystal_density_method 'not measured'
_exptl_crystal_description plate
_exptl_crystal_F_000 672
_exptl_crystal_size_max 0.40
_exptl_crystal_size_mid 0.15
_exptl_crystal_size_min 0.05
_refine_ls_extinction_coef ?
_refine_ls_extinction_method none
_refine_ls_goodness_of_fit_ref 1.020
_refine_ls_hydrogen_treatment mixed
_refine_ls_matrix_type full
_refine_ls_number_parameters 269
_refine_ls_number_reflns 4056
_refine_ls_number_restraints 0
_refine_ls_restrained_S_all 1.020
_refine_ls_R_factor_all 0.0904
_refine_ls_R_factor_gt 0.0494
_refine_ls_shift/su_max 0.997
_refine_ls_shift/su_mean 0.019
_refine_ls_structure_factor_coef Fsqd
_refine_ls_weighting_details 'calc w=1/[\s^2^(Fo^2^)+(0.0517P)^2^+0.5268P] where P=(Fo^2^+2Fc^2^)/3'
_refine_ls_weighting_scheme calc
_refine_ls_wR_factor_gt 0.0972
_refine_ls_wR_factor_ref 0.1103
_reflns_number_gt 2775
_reflns_number_total 4056
_reflns_threshold_expression >2sigma(I)
_cod_depositor_comments
;
The following automatic conversions were performed:
'_symmetry_cell_setting' value 'Monoclinic' changed to 'monoclinic'
according to '/home/saulius/struct/CIF-dictionaries/cif_core.dic'
dictionary named 'cif_core.dic' version 2.4.1 from 2010-06-29.

Automatic conversion script
Id: cif_fix_enum 1527 2010-12-29 10:47:43Z saulius 
;
_cod_original_sg_symbol_H-M P2(1)/n
_cod_database_code 1100960

loop_
_symmetry_equiv_pos_as_xyz
'x, y, z'
'-x+1/2, y+1/2, -z+1/2'
'-x, -y, -z'
'x-1/2, -y-1/2, z-1/2'

loop_
_atom_site_label
_atom_site_type_symbol
_atom_site_fract_x
_atom_site_fract_y
_atom_site_fract_z
_atom_site_U_iso_or_equiv
_atom_site_adp_type
_atom_site_occupancy
_atom_site_symmetry_multiplicity
_atom_site_calc_flag
_atom_site_refinement_flags
_atom_site_disorder_assembly
_atom_site_disorder_group
Fe1 Fe 0.0000 0.0000 0.0000 0.01948(14) Uani 1 2 d S . .
P1 P -0.14830(6) -0.16615(7) 0.01228(3) 0.02273(16) Uani 1 1 d . . .
C1 C 0.1473(2) -0.1408(2) 0.04880(13) 0.0219(5) Uani 1 1 d . . .
C2 C 0.2056(2) -0.1366(3) 0.12915(14) 0.0259(6) Uani 1 1 d . . .
C3 C 0.3152(2) -0.2210(3) 0.16527(15) 0.0304(6) Uani 1 1 d . . .
H3 H 0.349(3) -0.215(3) 0.2202(16) 0.035(7) Uiso 1 1 d . . .
C4 C 0.3725(2) -0.3125(3) 0.12394(15) 0.0309(6) Uani 1 1 d . . .
C5 C 0.3153(2) -0.3193(3) 0.04543(16) 0.0287(6) Uani 1 1 d . . .
H5 H 0.352(2) -0.381(3) 0.0141(15) 0.029(7) Uiso 1 1 d . . .
C6 C 0.2063(2) -0.2363(3) 0.00775(14) 0.0245(5) Uani 1 1 d . . .
C7 C 0.1515(3) -0.0375(3) 0.17894(16) 0.0344(7) Uani 1 1 d . . .
H7C H 0.116(3) -0.086(4) 0.2152(19) 0.059(10) Uiso 1 1 d . . .
H7B H 0.214(3) 0.031(3) 0.2074(18) 0.053(9) Uiso 1 1 d . . .
H7A H 0.081(3) 0.014(3) 0.151(2) 0.060(10) Uiso 1 1 d . . .
C8 C 0.4924(3) -0.4012(3) 0.16377(17) 0.0425(7) Uani 1 1 d . . .
H8A H 0.4665 -0.5020 0.1676 0.064 Uiso 1 1 calc R . .
H8B H 0.5327 -0.3624 0.2155 0.064 Uiso 1 1 calc R . .
H8C H 0.5557 -0.3965 0.1341 0.064 Uiso 1 1 calc R . .
C9 C 0.1559(3) -0.2450(3) -0.07911(14) 0.0316(6) Uani 1 1 d . . .
H9A H 0.2303 -0.2454 -0.1006 0.047 Uiso 1 1 calc R . .
H9B H 0.0998 -0.1612 -0.0989 0.047 Uiso 1 1 calc R . .
H9C H 0.1049 -0.3342 -0.0941 0.047 Uiso 1 1 calc R . .
C10 C -0.1344(2) -0.2195(3) 0.11176(13) 0.0256(6) Uani 1 1 d . . .
C11 C -0.2001(3) -0.1438(3) 0.15524(16) 0.0336(7) Uani 1 1 d . . .
H11 H -0.251(3) -0.075(3) 0.1374(15) 0.035(8) Uiso 1 1 d . . .
C12 C -0.1875(3) -0.1828(4) 0.23064(17) 0.0442(8) Uani 1 1 d . . .
H12 H -0.232(3) -0.128(3) 0.2585(18) 0.048(9) Uiso 1 1 d . . .
C13 C -0.1095(3) -0.2970(4) 0.26372(17) 0.0482(9) Uani 1 1 d . . .
H13 H -0.105(3) -0.325(4) 0.315(2) 0.066(10) Uiso 1 1 d . . .
C14 C -0.0422(3) -0.3722(4) 0.22199(18) 0.0473(9) Uani 1 1 d . . .
H14 H 0.004(3) -0.443(3) 0.2393(17) 0.043(9) Uiso 1 1 d . . .
C15 C -0.0542(3) -0.3343(3) 0.14624(16) 0.0362(7) Uani 1 1 d . . .
H15 H -0.005(3) -0.383(3) 0.1181(17) 0.046(9) Uiso 1 1 d . . .
C16 C -0.3226(3) -0.1185(3) -0.02596(17) 0.0310(6) Uani 1 1 d . . .
H16B H -0.334(2) -0.033(3) 0.0004(15) 0.029(7) Uiso 1 1 d . . .
H16A H -0.335(2) -0.093(3) -0.0785(15) 0.031(7) Uiso 1 1 d . . .
C17 C -0.4214(3) -0.2306(4) -0.01752(19) 0.0418(8) Uani 1 1 d . . .
H17C H -0.509(3) -0.196(3) -0.0345(16) 0.042(8) Uiso 1 1 d . . .
H17B H -0.412(3) -0.256(3) 0.0358(18) 0.044(8) Uiso 1 1 d . . .
H17A H -0.419(3) -0.328(4) -0.0487(19) 0.070(11) Uiso 1 1 d . . .
C18 C -0.1404(3) -0.3449(3) -0.03179(15) 0.0296(6) Uani 1 1 d . . .
H18B H -0.051(3) -0.370(3) -0.0160(16) 0.041(8) Uiso 1 1 d . . .
H18A H -0.190(3) -0.415(3) -0.0092(16) 0.044(8) Uiso 1 1 d . . .
C19 C -0.1943(3) -0.3475(4) -0.11898(16) 0.0393(7) Uani 1 1 d . . .
H19C H -0.281(3) -0.318(3) -0.1363(18) 0.053(10) Uiso 1 1 d . . .
H19B H -0.187(3) -0.442(4) -0.140(2) 0.069(11) Uiso 1 1 d . . .
H19A H -0.146(3) -0.283(3) -0.1440(18) 0.050(9) Uiso 1 1 d . . .

loop_
_atom_site_aniso_label
_atom_site_aniso_U_11
_atom_site_aniso_U_22
_atom_site_aniso_U_33
_atom_site_aniso_U_23
_atom_site_aniso_U_13
_atom_site_aniso_U_12
Fe1 0.0208(2) 0.0194(3) 0.0172(2) 0.00086(19) 0.00404(17) -0.0001(2)
P1 0.0233(3) 0.0221(3) 0.0217(3) 0.0015(2) 0.0047(2) -0.0027(3)
C1 0.0237(12) 0.0182(12) 0.0245(12) 0.0030(9) 0.0081(10) -0.0045(10)
C2 0.0256(12) 0.0239(13) 0.0275(12) 0.0023(10) 0.0067(10) -0.0040(11)
C3 0.0272(13) 0.0323(15) 0.0275(13) 0.0092(11) 0.0014(11) -0.0050(12)
C4 0.0245(13) 0.0254(14) 0.0410(15) 0.0113(11) 0.0067(11) -0.0008(11)
C5 0.0243(13) 0.0243(14) 0.0402(15) 0.0036(11) 0.0134(11) -0.0005(11)
C6 0.0244(12) 0.0208(13) 0.0287(12) 0.0047(10) 0.0084(10) -0.0054(10)
C7 0.0367(16) 0.0391(18) 0.0247(13) -0.0005(12) 0.0046(12) 0.0008(13)
C8 0.0302(15) 0.0396(17) 0.0528(18) 0.0180(14) 0.0045(13) 0.0061(13)
C9 0.0322(14) 0.0342(16) 0.0299(13) -0.0010(11) 0.0114(11) 0.0006(12)
C10 0.0259(13) 0.0260(13) 0.0244(12) -0.0004(10) 0.0066(10) -0.0082(11)
C11 0.0327(15) 0.0376(17) 0.0314(14) -0.0027(12) 0.0107(12) -0.0087(14)
C12 0.0468(18) 0.057(2) 0.0322(15) -0.0133(15) 0.0175(14) -0.0196(17)
C13 0.057(2) 0.063(2) 0.0237(14) 0.0033(15) 0.0102(14) -0.0277(18)
C14 0.052(2) 0.045(2) 0.0363(17) 0.0153(15) -0.0001(15) -0.0089(17)
C15 0.0423(16) 0.0338(16) 0.0316(14) 0.0046(12) 0.0093(13) -0.0030(14)
C16 0.0245(13) 0.0347(16) 0.0329(15) 0.0041(12) 0.0068(11) -0.0024(12)
C17 0.0276(15) 0.057(2) 0.0389(17) 0.0071(15) 0.0069(13) -0.0107(15)
C18 0.0331(15) 0.0268(14) 0.0293(13) -0.0032(11) 0.0096(12) -0.0058(12)
C19 0.0433(18) 0.0434(19) 0.0299(15) -0.0078(13) 0.0089(13) -0.0078(16)

loop_
_atom_type_symbol
_atom_type_description
_atom_type_scat_dispersion_real
_atom_type_scat_dispersion_imag
_atom_type_scat_source
C C 0.0033 0.0016 'International Tables Vol C Tables 4.2.6.8 and 6.1.1.4'
H H 0.0000 0.0000 'International Tables Vol C Tables 4.2.6.8 and 6.1.1.4'
P P 0.1023 0.0942 'International Tables Vol C Tables 4.2.6.8 and 6.1.1.4'
Fe Fe 0.3463 0.8444 'International Tables Vol C Tables 4.2.6.8 and 6.1.1.4'
